data_7133098
loop_
_publ_author_name
'Iwai, Yuudai'
'Nakaya, Manabu'
'Tsuji, Yuta'
'Le Ouay, Benjamin'
'Ohba, Masaaki'
'Ohtani, Ryo'

_publ_section_title
;
 Giant anisotropic thermal expansion of copper-cyanido flat layers with
 flexible copper nodes.
;
_journal_issue 51
_journal_name_full 'Chemical communications (Cambridge, England)'
_journal_page_first 6512
_journal_page_last 6515
_journal_paper_doi 10.1039/d4cc01232a
_journal_volume 60
_journal_year 2024
_chemical_formula_moiety '0.5(C4 Cu4 N8), C8 H20 N'
_chemical_formula_sum 'C10 H20 Cu2 N5'
_chemical_formula_weight 337.39
_space_group_crystal_system orthorhombic
_space_group_IT_number 72
_space_group_name_Hall '-I 2 2c'
_space_group_name_H-M_alt 'I b a m'
_atom_sites_solution_hydrogens geom
_atom_sites_solution_primary dual
_audit_creation_date 2023-04-14
_audit_creation_method
;
Olex2 1.3
(compiled 2020.11.12 svn.r5f609507 for OlexSys, GUI svn.r6408)
;
_audit_update_record
;
2024-03-04 deposited with the CCDC.	2024-05-27 downloaded from the CCDC.
;
_cell_angle_alpha 90
_cell_angle_beta 90
_cell_angle_gamma 90
_cell_formula_units_Z 4
_cell_length_a 14.8279(4)
_cell_length_b 8.1752(2)
_cell_length_c 12.3660(3)
_cell_measurement_reflns_used 5284
_cell_measurement_temperature 250.0
_cell_measurement_theta_max 27.37
_cell_measurement_theta_min 2.75
_cell_volume 1499.02(7)
_computing_molecular_graphics 'Olex2 1.3 (Dolomanov et al., 2009)'
_computing_publication_material 'Olex2 1.3 (Dolomanov et al., 2009)'
_computing_structure_refinement 'SHELXL 2018/3 (Sheldrick, 2015)'
_computing_structure_solution 'SHELXT 2018/2 (Sheldrick, 2018)'
_diffrn_ambient_temperature 250.0
_diffrn_measured_fraction_theta_full 0.990
_diffrn_measured_fraction_theta_max 0.981
_diffrn_measurement_device_type 'Bruker APEX-II CCD'
_diffrn_measurement_method '\f and \w scans'
_diffrn_radiation_type MoK\a
_diffrn_radiation_wavelength 0.71073
_diffrn_reflns_av_R_equivalents 0.0439
_diffrn_reflns_av_unetI/netI 0.0260
_diffrn_reflns_Laue_measured_fraction_full 0.990
_diffrn_reflns_Laue_measured_fraction_max 0.981
_diffrn_reflns_limit_h_max 17
_diffrn_reflns_limit_h_min -17
_diffrn_reflns_limit_k_max 9
_diffrn_reflns_limit_k_min -10
_diffrn_reflns_limit_l_max 15
_diffrn_reflns_limit_l_min -14
_diffrn_reflns_number 5845
_diffrn_reflns_point_group_measured_fraction_full 0.990
_diffrn_reflns_point_group_measured_fraction_max 0.981
_diffrn_reflns_theta_full 25.242
_diffrn_reflns_theta_max 26.721
_diffrn_reflns_theta_min 2.747
_diffrn_standards_number 0
_exptl_absorpt_coefficient_mu 2.825
_exptl_absorpt_correction_T_max 0.7459
_exptl_absorpt_correction_T_min 0.5800
_exptl_absorpt_correction_type multi-scan
_exptl_absorpt_process_details
;
SADABS-2016/2 (Bruker,2016/2) was used for absorption correction.
wR2(int) was 0.0917 before and 0.0637 after correction.
The Ratio of minimum to maximum transmission is 0.7776.
The \l/2 correction factor is Not present.
;
_exptl_crystal_colour colourless
_exptl_crystal_colour_primary colourless
_exptl_crystal_density_diffrn 1.495
_exptl_crystal_description block
_exptl_crystal_F_000 692
_exptl_crystal_size_max 0.28
_exptl_crystal_size_mid 0.12
_exptl_crystal_size_min 0.096
_refine_diff_density_max 0.321
_refine_diff_density_min -0.332
_refine_diff_density_rms 0.050
_refine_ls_extinction_method none
_refine_ls_goodness_of_fit_ref 1.097
_refine_ls_hydrogen_treatment constr
_refine_ls_matrix_type full
_refine_ls_number_parameters 47
_refine_ls_number_reflns 823
_refine_ls_number_restraints 0
_refine_ls_restrained_S_all 1.097
_refine_ls_R_factor_all 0.0328
_refine_ls_R_factor_gt 0.0297
_refine_ls_shift/su_max 0.001
_refine_ls_shift/su_mean 0.000
_refine_ls_structure_factor_coef Fsqd
_refine_ls_weighting_details 'w=1/[\s^2^(Fo^2^)+(0.0384P)^2^+1.1742P] where P=(Fo^2^+2Fc^2^)/3'
_refine_ls_weighting_scheme calc
_refine_ls_wR_factor_gt 0.0795
_refine_ls_wR_factor_ref 0.0819
_reflns_Friedel_coverage 0.000
_reflns_number_gt 746
_reflns_number_total 823
_reflns_threshold_expression 'I > 2\s(I)'
_cod_data_source_file d4cc01232a2.cif
_cod_data_source_block 230413_teacu_250k
_cod_depositor_comments 'Adding full bibliography for 7133093--7133099.cif.'
_cod_database_code 7133098
_shelx_shelxl_version_number 2018/3
_shelx_space_group_comment
;
The symmetry employed for this shelxl refinement is uniquely defined
by the following loop, which should always be used as a source of
symmetry information in preference to the above space-group names.
They are only intended as comments.
;
_shelx_estimated_absorpt_t_max 0.773
_shelx_estimated_absorpt_t_min 0.505
_olex2_refinement_description
;
1. Fixed Uiso
 At 1.2 times of:
  All C(H,H) groups
 At 1.5 times of:
  All C(H,H,H) groups
2.a Secondary CH2 refined with riding coordinates:
 C2(H2A,H2B)
2.b Idealised Me refined as rotating group:
 C3(H3A,H3B,H3C)
;
_olex2_submission_special_instructions 'No special instructions were received'

loop_
_space_group_symop_operation_xyz
'x, y, z'
'-x, -y, z'
'-x+1/2, y+1/2, -z'
'x+1/2, -y+1/2, -z'
'x+1/2, y+1/2, z+1/2'
'-x+1/2, -y+1/2, z+1/2'
'-x+1, y+1, -z+1/2'
'x+1, -y+1, -z+1/2'
'-x, -y, -z'
'x, y, -z'
'x-1/2, -y-1/2, z'
'-x-1/2, y-1/2, z'
'-x+1/2, -y+1/2, -z+1/2'
'x+1/2, y+1/2, -z+1/2'
'x, -y, z+1/2'
'-x, y, z+1/2'

loop_
_atom_site_label
_atom_site_type_symbol
_atom_site_fract_x
_atom_site_fract_y
_atom_site_fract_z
_atom_site_U_iso_or_equiv
_atom_site_adp_type
_atom_site_occupancy
_atom_site_site_symmetry_order
_atom_site_calc_flag
_atom_site_refinement_flags_posn
_atom_site_refinement_flags_adp
_atom_site_refinement_flags_occupancy
_atom_site_disorder_assembly
_atom_site_disorder_group
Cu1 Cu 0.65588(3) 0.88985(5) 0.500000 0.0572(2) Uani 1 2 d S T P . .
N3 N 0.500000 0.500000 0.250000 0.0510(8) Uani 1 4 d S T P . .
N1 N 0.75317(19) 0.5628(4) 0.500000 0.0625(7) Uani 1 2 d S T P . .
N2 N 0.53623(18) 0.9708(4) 0.500000 0.0680(8) Uani 1 2 d S T P . .
C1 C 0.70829(19) 0.6786(4) 0.500000 0.0497(7) Uani 1 2 d S T P . .
C2 C 0.55757(17) 0.6049(3) 0.1757(2) 0.0686(7) Uani 1 1 d . . . . .
H2A H 0.593666 0.532455 0.129779 0.082 Uiso 1 1 calc R U . . .
H2B H 0.517449 0.667553 0.128263 0.082 Uiso 1 1 calc R U . . .
C3 C 0.6203(2) 0.7228(5) 0.2318(3) 0.1142(14) Uani 1 1 d . . . . .
H3A H 0.653790 0.784496 0.178167 0.171 Uiso 1 1 calc R U . . .
H3B H 0.662034 0.662347 0.277107 0.171 Uiso 1 1 calc R U . . .
H3C H 0.585439 0.797402 0.276239 0.171 Uiso 1 1 calc R U . . .

loop_
_atom_site_aniso_label
_atom_site_aniso_U_11
_atom_site_aniso_U_22
_atom_site_aniso_U_33
_atom_site_aniso_U_23
_atom_site_aniso_U_13
_atom_site_aniso_U_12
Cu1 0.0556(3) 0.0522(3) 0.0638(3) 0.000 0.000 0.00306(15)
N3 0.0364(16) 0.086(3) 0.0306(14) 0.000 0.000 0.000
N1 0.0501(14) 0.0533(15) 0.0842(19) 0.000 0.000 -0.0082(12)
N2 0.0562(15) 0.0589(17) 0.089(2) 0.000 0.000 -0.0030(13)
C1 0.0437(15) 0.0409(14) 0.0645(18) 0.000 0.000 -0.0059(12)
C2 0.0582(14) 0.104(2) 0.0431(12) 0.0209(12) 0.0115(10) 0.0091(12)
C3 0.099(2) 0.160(4) 0.084(2) 0.039(2) 0.006(2) -0.063(2)

loop_
_atom_type_symbol
_atom_type_description
_atom_type_scat_dispersion_real
_atom_type_scat_dispersion_imag
_atom_type_scat_source
C C 0.0033 0.0016 'International Tables Vol C Tables 4.2.6.8 and 6.1.1.4'
H H 0.0000 0.0000 'International Tables Vol C Tables 4.2.6.8 and 6.1.1.4'
Cu Cu 0.3201 1.2651 'International Tables Vol C Tables 4.2.6.8 and 6.1.1.4'
N N 0.0061 0.0033 'International Tables Vol C Tables 4.2.6.8 and 6.1.1.4'

loop_
_exptl_crystal_face_index_h
_exptl_crystal_face_index_k
_exptl_crystal_face_index_l
_exptl_crystal_face_perp_dist
-1.00 -1.00 -1.00 0.0590
0.00 -1.00 -1.00 0.0580
0.00 -1.00 0.00 0.0140
-1.00 0.00 1.00 0.1170
-1.00 0.00 -1.00 0.0780
1.00 0.00 1.00 0.1260
0.00 0.00 1.00 0.1400
1.00 0.00 -1.00 0.0960
1.00 0.00 0.00 0.0480
-1.00 0.00 0.00 0.0260
1.00 1.00 -1.00 0.0680
0.00 1.00 0.00 0.0600

loop_
_geom_angle_atom_site_label_1
_geom_angle_atom_site_label_2
_geom_angle_atom_site_label_3
_geom_angle
_geom_angle_site_symmetry_1
_geom_angle_site_symmetry_3
_geom_angle_publ_flag
N2 Cu1 N1 113.17(12) . 3_656 ?
N2 Cu1 C1 134.70(13) . . ?
C1 Cu1 N1 112.13(12) . 3_656 ?
C2 N3 C2 111.2(2) 2_665 8_455 ?
C2 N3 C2 111.2(2) 7_545 . ?
C2 N3 C2 105.6(2) 2_665 . ?
C2 N3 C2 105.6(2) 8_455 7_545 ?
C2 N3 C2 111.63(19) 8_455 . ?
C2 N3 C2 111.63(19) 2_665 7_545 ?
C1 N1 Cu1 171.5(3) . 3_646 ?
N2 N2 Cu1 176.5(4) 9_676 . ?
N1 C1 Cu1 169.1(3) . . ?
N3 C2 H2A 108.4 . . ?
N3 C2 H2B 108.4 . . ?
H2A C2 H2B 107.5 . . ?
C3 C2 N3 115.4(2) . . ?
C3 C2 H2A 108.4 . . ?
C3 C2 H2B 108.4 . . ?
C2 C3 H3A 109.5 . . ?
C2 C3 H3B 109.5 . . ?
C2 C3 H3C 109.5 . . ?
H3A C3 H3B 109.5 . . ?
H3A C3 H3C 109.5 . . ?
H3B C3 H3C 109.5 . . ?

loop_
_geom_bond_atom_site_label_1
_geom_bond_atom_site_label_2
_geom_bond_distance
_geom_bond_site_symmetry_2
_geom_bond_publ_flag
Cu1 N1 1.954(3) 3_656 ?
Cu1 N2 1.894(3) . ?
Cu1 C1 1.894(3) . ?
N3 C2 1.519(2) 2_665 ?
N3 C2 1.519(2) . ?
N3 C2 1.519(2) 7_545 ?
N3 C2 1.519(2) 8_455 ?
N1 C1 1.157(4) . ?
N2 N2 1.176(6) 9_676 ?
C2 H2A 0.9800 . ?
C2 H2B 0.9800 . ?
C2 C3 1.508(4) . ?
C3 H3A 0.9700 . ?
C3 H3B 0.9700 . ?
C3 H3C 0.9700 . ?

loop_
_geom_torsion_atom_site_label_1
_geom_torsion_atom_site_label_2
_geom_torsion_atom_site_label_3
_geom_torsion_atom_site_label_4
_geom_torsion
_geom_torsion_site_symmetry_1
_geom_torsion_site_symmetry_2
_geom_torsion_site_symmetry_3
_geom_torsion_site_symmetry_4
_geom_torsion_publ_flag
N1 Cu1 C1 N1 0.0 3_656 . . . ?
N2 Cu1 C1 N1 180.0 . . . . ?
C2 N3 C2 C3 179.1(3) 2_665 . . . ?
C2 N3 C2 C3 57.9(2) 7_545 . . . ?
C2 N3 C2 C3 -59.8(2) 8_455 . . . ?
